data_7059018
loop_
_publ_author_name
'Yang, Xiaoming'
'Lin, Xinyu'
'Wang, Yanna'
'Wang, Lin'
'Zhang, Weijing'
'Li, Zhimin'
'Zhang, Tonglai'

_publ_section_title
;
 TACOT Derived New Nitrogen Rich Energetic Compounds: Synthesis,
 Characterization and Properties
;
_journal_name_full 'New Journal of Chemistry'
_journal_paper_doi 10.1039/C9NJ04613E
_journal_year 2019
_chemical_formula_moiety 'C11 H7 N5'
_chemical_formula_sum 'C11 H7 N5'
_chemical_formula_weight 209.22
_space_group_crystal_system orthorhombic
_space_group_IT_number 19
_space_group_name_Hall 'P 2ac 2ab'
_space_group_name_H-M_alt 'P 21 21 21'
_atom_sites_solution_hydrogens geom
_atom_sites_solution_primary direct
_audit_creation_date 2017-05-12
_audit_creation_method
;
Olex2 1.2
(compiled 2017.03.28 svn.r3405 for OlexSys, GUI svn.r5335)
;
_audit_update_record
;
2019-01-08 deposited with the CCDC.	2019-11-05 downloaded from the CCDC.
;
_cell_angle_alpha 90
_cell_angle_beta 90
_cell_angle_gamma 90
_cell_formula_units_Z 4
_cell_length_a 4.5338(9)
_cell_length_b 12.919(3)
_cell_length_c 16.167(3)
_cell_measurement_reflns_used 3092
_cell_measurement_temperature 153(2)
_cell_measurement_theta_max 27.4739
_cell_measurement_theta_min 1.2595
_cell_volume 946.9(3)
_computing_molecular_graphics 'Olex2 (Dolomanov et al., 2009)'
_computing_publication_material 'Olex2 (Dolomanov et al., 2009)'
_computing_structure_refinement 'XL (Sheldrick, 2008)'
_computing_structure_solution 'ShelXS (Sheldrick, 2008)'
_diffrn_ambient_temperature 153.15
_diffrn_measured_fraction_theta_full 0.989
_diffrn_measured_fraction_theta_max 0.987
_diffrn_measurement_device_type 'multiwire proportional'
_diffrn_measurement_method 'phi and omega scans'
_diffrn_radiation_type MoK\a
_diffrn_radiation_wavelength 0.71073
_diffrn_reflns_av_R_equivalents 0.0303
_diffrn_reflns_av_unetI/netI 0.0398
_diffrn_reflns_Laue_measured_fraction_full 0.989
_diffrn_reflns_Laue_measured_fraction_max 0.987
_diffrn_reflns_limit_h_max 3
_diffrn_reflns_limit_h_min -5
_diffrn_reflns_limit_k_max 14
_diffrn_reflns_limit_k_min -16
_diffrn_reflns_limit_l_max 20
_diffrn_reflns_limit_l_min -20
_diffrn_reflns_number 3835
_diffrn_reflns_point_group_measured_fraction_full 0.981
_diffrn_reflns_point_group_measured_fraction_max 0.974
_diffrn_reflns_theta_full 25.242
_diffrn_reflns_theta_max 27.472
_diffrn_reflns_theta_min 2.018
_exptl_absorpt_coefficient_mu 0.097
_exptl_absorpt_correction_T_max 1.0000
_exptl_absorpt_correction_T_min 0.7164
_exptl_absorpt_correction_type multi-scan
_exptl_absorpt_process_details 'CrystalClear (Rigaku Inc., 2008)'
_exptl_crystal_colour yellow
_exptl_crystal_colour_primary yellow
_exptl_crystal_density_diffrn 1.468
_exptl_crystal_description block
_exptl_crystal_F_000 432
_exptl_crystal_size_max 0.13
_exptl_crystal_size_mid 0.12
_exptl_crystal_size_min 0.1
_refine_diff_density_max 0.168
_refine_diff_density_min -0.147
_refine_diff_density_rms 0.038
_refine_ls_abs_structure_details
;
 Flack x determined using 627 quotients [(I+)-(I-)]/[(I+)+(I-)]
 (Parsons, Flack and Wagner, Acta Cryst. B69 (2013) 249-259).
;
_refine_ls_abs_structure_Flack -1.4(10)
_refine_ls_extinction_method none
_refine_ls_goodness_of_fit_ref 1.120
_refine_ls_hydrogen_treatment constr
_refine_ls_matrix_type full
_refine_ls_number_parameters 145
_refine_ls_number_reflns 2112
_refine_ls_number_restraints 0
_refine_ls_restrained_S_all 1.120
_refine_ls_R_factor_all 0.0528
_refine_ls_R_factor_gt 0.0480
_refine_ls_shift/su_max 0.000
_refine_ls_shift/su_mean 0.000
_refine_ls_structure_factor_coef Fsqd
_refine_ls_weighting_details 'w=1/[\s^2^(Fo^2^)+(0.0440P)^2^+0.2250P] where P=(Fo^2^+2Fc^2^)/3'
_refine_ls_weighting_scheme calc
_refine_ls_wR_factor_gt 0.1095
_refine_ls_wR_factor_ref 0.1129
_reflns_Friedel_coverage 0.650
_reflns_Friedel_fraction_full 0.969
_reflns_Friedel_fraction_max 0.954
_reflns_number_gt 1944
_reflns_number_total 2112
_reflns_threshold_expression 'I > 2\s(I)'
_cod_data_source_file c9nj04613e2.cif
_cod_data_source_block bwn17079
_cod_database_code 7059018
_shelx_shelxl_version_number 2014/7
_shelx_space_group_comment
;
The symmetry employed for this shelxl refinement is uniquely defined
by the following loop, which should always be used as a source of
symmetry information in preference to the above space-group names.
They are only intended as comments.
;
_shelx_estimated_absorpt_t_max 0.990
_shelx_estimated_absorpt_t_min 0.988
_olex2_refinement_description
;
1. Fixed Uiso
 At 1.2 times of:
  All C(H) groups
2.a Aromatic/amide H refined with riding coordinates:
 C2(H2), C3(H3), C4(H4), C5(H5), C9(H9), C10(H10), C11(H11)
;
_olex2_submission_special_instructions 'No special instructions were received'

loop_
_space_group_symop_operation_xyz
'x, y, z'
'-x+1/2, -y, z+1/2'
'-x, y+1/2, -z+1/2'
'x+1/2, -y+1/2, -z'

loop_
_atom_site_label
_atom_site_type_symbol
_atom_site_fract_x
_atom_site_fract_y
_atom_site_fract_z
_atom_site_U_iso_or_equiv
_atom_site_adp_type
_atom_site_occupancy
_atom_site_site_symmetry_order
_atom_site_calc_flag
_atom_site_refinement_flags_posn
N1 N -0.6219(5) -0.37109(17) -0.63633(15) 0.0371(6) Uani 1 1 d .
N2 N -0.4792(5) -0.53805(15) -0.61733(12) 0.0274(5) Uani 1 1 d .
N3 N -0.2725(5) -0.45373(17) -0.72664(13) 0.0346(5) Uani 1 1 d .
C1 C -0.7618(6) -0.4142(2) -0.56875(16) 0.0338(6) Uani 1 1 d .
C2 C -0.9645(7) -0.3671(3) -0.51514(19) 0.0441(7) Uani 1 1 d .
H2 H -1.0253 -0.2974 -0.5227 0.053 Uiso 1 1 calc R
C3 C -1.0712(7) -0.4264(3) -0.45114(19) 0.0479(8) Uani 1 1 d .
H3 H -1.2080 -0.3963 -0.4137 0.057 Uiso 1 1 calc R
C4 C -0.9857(7) -0.5292(3) -0.43917(18) 0.0463(8) Uani 1 1 d .
H4 H -1.0664 -0.5669 -0.3941 0.056 Uiso 1 1 calc R
C5 C -0.7862(7) -0.5778(2) -0.49137(16) 0.0380(6) Uani 1 1 d .
H5 H -0.7271 -0.6477 -0.4838 0.046 Uiso 1 1 calc R
C6 C -0.6797(6) -0.5171(2) -0.55528(16) 0.0311(6) Uani 1 1 d .
N7 N -0.4577(5) -0.44817(16) -0.66353(14) 0.0311(5) Uani 1 1 d .
C8 C -0.1652(6) -0.5528(2) -0.72082(16) 0.0317(6) Uani 1 1 d .
C9 C 0.0437(6) -0.6046(2) -0.76943(17) 0.0368(6) Uani 1 1 d .
H9 H 0.1394 -0.5719 -0.8147 0.044 Uiso 1 1 calc R
C10 C 0.1025(6) -0.7054(2) -0.74806(18) 0.0406(7) Uani 1 1 d .
H10 H 0.2425 -0.7439 -0.7791 0.049 Uiso 1 1 calc R
C11 C -0.0408(7) -0.7522(2) -0.6812(2) 0.0420(7) Uani 1 1 d .
H11 H 0.0049 -0.8225 -0.6696 0.050 Uiso 1 1 calc R
N12 N -0.2380(5) -0.70494(16) -0.63242(13) 0.0354(5) Uani 1 1 d .
C13 C -0.2890(6) -0.60750(18) -0.65462(15) 0.0284(5) Uani 1 1 d .

loop_
_atom_site_aniso_label
_atom_site_aniso_U_11
_atom_site_aniso_U_22
_atom_site_aniso_U_33
_atom_site_aniso_U_23
_atom_site_aniso_U_13
_atom_site_aniso_U_12
N1 0.0359(13) 0.0314(11) 0.0439(14) -0.0002(10) -0.0005(10) 0.0017(10)
N2 0.0299(11) 0.0257(10) 0.0266(10) 0.0037(8) 0.0000(9) -0.0022(9)
N3 0.0340(12) 0.0362(12) 0.0336(11) 0.0044(9) 0.0040(10) -0.0041(11)
C1 0.0272(13) 0.0381(14) 0.0360(13) -0.0043(12) -0.0045(11) -0.0030(12)
C2 0.0308(15) 0.0519(18) 0.0495(17) -0.0151(14) -0.0013(13) 0.0009(14)
C3 0.0302(15) 0.073(2) 0.0404(16) -0.0176(16) 0.0008(13) -0.0015(16)
C4 0.0346(16) 0.073(2) 0.0310(14) -0.0039(14) 0.0012(13) -0.0109(15)
C5 0.0351(15) 0.0512(16) 0.0277(12) 0.0016(12) -0.0025(12) -0.0097(13)
C6 0.0265(13) 0.0394(14) 0.0275(13) -0.0032(11) -0.0024(11) -0.0050(11)
N7 0.0328(12) 0.0274(10) 0.0331(11) 0.0032(9) 0.0006(9) -0.0015(9)
C8 0.0308(13) 0.0325(13) 0.0317(13) -0.0031(11) -0.0022(11) -0.0044(11)
C9 0.0309(14) 0.0481(16) 0.0314(13) -0.0040(12) 0.0005(11) -0.0042(13)
C10 0.0344(15) 0.0459(16) 0.0414(16) -0.0101(14) -0.0033(13) 0.0022(13)
C11 0.0451(17) 0.0316(13) 0.0494(17) -0.0057(12) -0.0050(15) 0.0057(13)
N12 0.0393(13) 0.0286(11) 0.0384(12) -0.0001(10) -0.0052(11) 0.0014(11)
C13 0.0257(11) 0.0298(12) 0.0297(12) -0.0016(10) -0.0036(10) -0.0030(10)

loop_
_atom_type_symbol
_atom_type_description
_atom_type_scat_dispersion_real
_atom_type_scat_dispersion_imag
_atom_type_scat_source
C C 0.0033 0.0016 'International Tables Vol C Tables 4.2.6.8 and 6.1.1.4'
H H 0.0000 0.0000 'International Tables Vol C Tables 4.2.6.8 and 6.1.1.4'
N N 0.0061 0.0033 'International Tables Vol C Tables 4.2.6.8 and 6.1.1.4'

loop_
_geom_angle_atom_site_label_1
_geom_angle_atom_site_label_2
_geom_angle_atom_site_label_3
_geom_angle
N7 N1 C1 102.6(2)
C6 N2 N7 105.9(2)
C6 N2 C13 148.7(2)
C13 N2 N7 105.4(2)
N7 N3 C8 102.9(2)
N1 C1 C2 128.0(3)
N1 C1 C6 112.6(2)
C6 C1 C2 119.4(3)
C1 C2 H2 121.5
C3 C2 C1 117.1(3)
C3 C2 H2 121.5
C2 C3 H3 118.8
C2 C3 C4 122.4(3)
C4 C3 H3 118.8
C3 C4 H4 119.1
C5 C4 C3 121.8(3)
C5 C4 H4 119.1
C4 C5 H5 122.4
C6 C5 C4 115.2(3)
C6 C5 H5 122.4
N2 C6 C1 104.4(2)
N2 C6 C5 131.4(3)
C5 C6 C1 124.2(3)
N1 N7 N2 114.4(2)
N1 N7 N3 131.0(2)
N3 N7 N2 114.5(2)
N3 C8 C9 130.3(2)
N3 C8 C13 112.4(2)
C13 C8 C9 117.3(2)
C8 C9 H9 121.9
C10 C9 C8 116.3(3)
C10 C9 H9 121.9
C9 C10 H10 119.5
C9 C10 C11 120.9(3)
C11 C10 H10 119.5
C10 C11 H11 117.7
N12 C11 C10 124.6(3)
N12 C11 H11 117.7
C13 N12 C11 112.9(2)
N2 C13 C8 104.8(2)
N12 C13 N2 127.2(2)
N12 C13 C8 127.9(2)

loop_
_geom_bond_atom_site_label_1
_geom_bond_atom_site_label_2
_geom_bond_distance
N1 C1 1.381(3)
N1 N7 1.319(3)
N2 C6 1.380(3)
N2 N7 1.384(3)
N2 C13 1.383(3)
N3 N7 1.323(3)
N3 C8 1.373(3)
C1 C2 1.402(4)
C1 C6 1.398(4)
C2 H2 0.9500
C2 C3 1.375(4)
C3 H3 0.9500
C3 C4 1.398(5)
C4 H4 0.9500
C4 C5 1.387(4)
C5 H5 0.9500
C5 C6 1.384(4)
C8 C9 1.401(4)
C8 C13 1.400(4)
C9 H9 0.9500
C9 C10 1.373(4)
C10 H10 0.9500
C10 C11 1.399(4)
C11 H11 0.9500
C11 N12 1.340(4)
N12 C13 1.329(3)

loop_
_geom_torsion_atom_site_label_1
_geom_torsion_atom_site_label_2
_geom_torsion_atom_site_label_3
_geom_torsion_atom_site_label_4
_geom_torsion
N1 C1 C2 C3 -179.2(3)
N1 C1 C6 N2 0.2(3)
N1 C1 C6 C5 179.6(2)
N3 C8 C9 C10 -179.3(3)
N3 C8 C13 N2 -0.7(3)
N3 C8 C13 N12 178.8(2)
C1 N1 N7 N2 -0.8(3)
C1 N1 N7 N3 -179.6(3)
C1 C2 C3 C4 -0.3(4)
C2 C1 C6 N2 -179.3(2)
C2 C1 C6 C5 0.1(4)
C2 C3 C4 C5 0.2(5)
C3 C4 C5 C6 0.1(4)
C4 C5 C6 N2 179.0(3)
C4 C5 C6 C1 -0.2(4)
C6 N2 N7 N1 0.9(3)
C6 N2 N7 N3 179.9(2)
C6 N2 C13 C8 -179.4(4)
C6 N2 C13 N12 1.1(6)
C6 C1 C2 C3 0.2(4)
N7 N1 C1 C2 179.8(3)
N7 N1 C1 C6 0.3(3)
N7 N2 C6 C1 -0.6(3)
N7 N2 C6 C5 -179.9(3)
N7 N2 C13 C8 0.4(3)
N7 N2 C13 N12 -179.2(2)
N7 N3 C8 C9 -178.7(3)
N7 N3 C8 C13 0.8(3)
C8 N3 N7 N1 178.3(3)
C8 N3 N7 N2 -0.5(3)
C8 C9 C10 C11 0.0(4)
C9 C8 C13 N2 178.8(2)
C9 C8 C13 N12 -1.6(4)
C9 C10 C11 N12 -1.1(5)
C10 C11 N12 C13 0.9(4)
C11 N12 C13 N2 180.0(3)
C11 N12 C13 C8 0.5(4)
C13 N2 C6 C1 179.1(4)
C13 N2 C6 C5 -0.2(6)
C13 N2 N7 N1 -178.9(2)
C13 N2 N7 N3 0.1(3)
C13 C8 C9 C10 1.2(4)
